data_4107665
loop_
_publ_author_name
'Wei Gao'
'Dongmei Cui'

_publ_section_title
;
 Highlycis-1,4 Selective Polymerization of Dienes with Homogeneous
 Ziegler-Natta Catalysts Based on NCN-Pincer Rare Earth Metal Dichloride
 Precursors
;
_journal_name_full 'Journal of the American Chemical Society'
_journal_page_first 4984
_journal_page_last 4991
_journal_paper_doi 10.1021/ja711146t
_journal_volume 130
_journal_year 2008
_chemical_formula_sum 'C44 H63 Cl2 Gd N2 O4'
_chemical_formula_weight 912.11
_chemical_name_systematic
; 
 ? 
;
_space_group_IT_number 96
_symmetry_cell_setting tetragonal
_symmetry_space_group_name_Hall 'P 4nw 2abw'
_symmetry_space_group_name_H-M 'P 43 21 2'
_atom_sites_solution_hydrogens geom
_atom_sites_solution_primary direct
_atom_sites_solution_secondary difmap
_audit_creation_method SHELXL-97
_cell_angle_alpha 90.00
_cell_angle_beta 90.00
_cell_angle_gamma 90.00
_cell_formula_units_Z 4
_cell_length_a 16.5628(4)
_cell_length_b 16.5628(4)
_cell_length_c 16.0229(7)
_cell_measurement_temperature 187(2)
_cell_volume 4395.5(2)
_computing_cell_refinement 'Bruker SMART'
_computing_data_collection 'Bruker SMART'
_computing_data_reduction 'Bruker SAINT'
_computing_molecular_graphics 'Bruker SHELXTL'
_computing_publication_material 'Bruker SHELXTL'
_computing_structure_refinement 'SHELXL-97 (Sheldrick, 1997)'
_computing_structure_solution 'SHELXS-97 (Sheldrick, 1990)'
_diffrn_ambient_temperature 187(2)
_diffrn_measured_fraction_theta_full 1.000
_diffrn_measured_fraction_theta_max 1.000
_diffrn_measurement_device_type 'CCD area detector'
_diffrn_measurement_method 'phi and omega scan'
_diffrn_radiation_monochromator graphite
_diffrn_radiation_source 'fine-focus sealed tube'
_diffrn_radiation_type MoK\a
_diffrn_radiation_wavelength 0.71073
_diffrn_reflns_av_R_equivalents 0.0372
_diffrn_reflns_av_sigmaI/netI 0.0296
_diffrn_reflns_limit_h_max 17
_diffrn_reflns_limit_h_min -20
_diffrn_reflns_limit_k_max 20
_diffrn_reflns_limit_k_min -20
_diffrn_reflns_limit_l_max 19
_diffrn_reflns_limit_l_min -19
_diffrn_reflns_number 24813
_diffrn_reflns_theta_full 26.03
_diffrn_reflns_theta_max 26.03
_diffrn_reflns_theta_min 1.74
_exptl_absorpt_coefficient_mu 1.672
_exptl_absorpt_correction_T_max 0.8375
_exptl_absorpt_correction_T_min 0.7876
_exptl_absorpt_correction_type multi-scan
_exptl_crystal_colour yellow
_exptl_crystal_density_diffrn 1.378
_exptl_crystal_description block
_exptl_crystal_F_000 1884
_exptl_crystal_size_max 0.15
_exptl_crystal_size_mid 0.13
_exptl_crystal_size_min 0.11
_refine_diff_density_max 0.591
_refine_diff_density_min -0.264
_refine_diff_density_rms 0.059
_refine_ls_abs_structure_details 'Flack H D (1983), Acta Cryst. A39, 876-881'
_refine_ls_abs_structure_Flack -0.018(9)
_refine_ls_extinction_method none
_refine_ls_goodness_of_fit_ref 1.058
_refine_ls_hydrogen_treatment constr
_refine_ls_matrix_type full
_refine_ls_number_parameters 243
_refine_ls_number_reflns 4335
_refine_ls_number_restraints 0
_refine_ls_restrained_S_all 1.058
_refine_ls_R_factor_all 0.0262
_refine_ls_R_factor_gt 0.0236
_refine_ls_shift/su_max 0.004
_refine_ls_shift/su_mean 0.000
_refine_ls_structure_factor_coef Fsqd
_refine_ls_weighting_details 'calc w=1/[\s^2^(Fo^2^)+(0.0294P)^2^+0.0525P] where P=(Fo^2^+2Fc^2^)/3'
_refine_ls_weighting_scheme calc
_refine_ls_wR_factor_gt 0.0530
_refine_ls_wR_factor_ref 0.0542
_reflns_number_gt 4069
_reflns_number_total 4335
_reflns_threshold_expression >2sigma(I)
_cod_data_source_file ja711146t-file003_05.cif
_cod_data_source_block complex_6
_cod_database_code 4107665

loop_
_symmetry_equiv_pos_as_xyz
'x, y, z'
'-x, -y, z+1/2'
'-y+1/2, x+1/2, z+3/4'
'y+1/2, -x+1/2, z+1/4'
'-x+1/2, y+1/2, -z+3/4'
'x+1/2, -y+1/2, -z+1/4'
'y, x, -z'
'-y, -x, -z+1/2'

loop_
_atom_site_label
_atom_site_type_symbol
_atom_site_fract_x
_atom_site_fract_y
_atom_site_fract_z
_atom_site_U_iso_or_equiv
_atom_site_adp_type
_atom_site_occupancy
_atom_site_symmetry_multiplicity
_atom_site_calc_flag
_atom_site_refinement_flags
C1 C 0.77010(15) 0.77010(15) 1.0000 0.0231(8) Uani 1 2 d S
C2 C 0.76756(16) 0.83642(19) 0.94572(16) 0.0233(6) Uani 1 1 d .
C3 C 0.8263(2) 0.89605(17) 0.94521(17) 0.0290(7) Uani 1 1 d .
H3 H 0.8223 0.9402 0.9075 0.035 Uiso 1 1 calc R
C4 C 0.89099(17) 0.89099(17) 1.0000 0.0330(9) Uani 1 2 d S
H4 H 0.9315 0.9315 1.0000 0.040 Uiso 1 2 calc SR
C5 C 0.69788(16) 0.84047(19) 0.88961(17) 0.0259(6) Uani 1 1 d .
H5 H 0.6933 0.8849 0.8524 0.031 Uiso 1 1 calc R
C6 C 0.79892(18) 0.57579(18) 1.16715(18) 0.0272(6) Uani 1 1 d .
C7 C 0.76038(17) 0.57672(18) 1.24490(18) 0.0311(6) Uani 1 1 d .
C8 C 0.7722(2) 0.5112(2) 1.2980(2) 0.0412(8) Uani 1 1 d .
H8 H 0.7463 0.5104 1.3509 0.049 Uiso 1 1 calc R
C9 C 0.8209(2) 0.4478(2) 1.2752(2) 0.0445(9) Uani 1 1 d .
H9 H 0.8282 0.4035 1.3120 0.053 Uiso 1 1 calc R
C10 C 0.8589(2) 0.44840(19) 1.1986(2) 0.0411(9) Uani 1 1 d .
H10 H 0.8928 0.4045 1.1836 0.049 Uiso 1 1 calc R
C11 C 0.84865(18) 0.51210(18) 1.14302(17) 0.0314(6) Uani 1 1 d .
C12 C 0.89188(19) 0.5103(2) 1.0598(2) 0.0370(8) Uani 1 1 d .
H12A H 0.8617 0.5439 1.0193 0.044 Uiso 1 1 calc R
H12B H 0.8924 0.4542 1.0384 0.044 Uiso 1 1 calc R
C13 C 0.9787(2) 0.5411(2) 1.0655(2) 0.0477(9) Uani 1 1 d .
H13A H 0.9785 0.5972 1.0847 0.072 Uiso 1 1 calc R
H13B H 1.0041 0.5381 1.0103 0.072 Uiso 1 1 calc R
H13C H 1.0090 0.5077 1.1050 0.072 Uiso 1 1 calc R
C14 C 0.70846(19) 0.64636(19) 1.27331(18) 0.0356(8) Uani 1 1 d .
H14A H 0.6835 0.6722 1.2239 0.043 Uiso 1 1 calc R
H14B H 0.6644 0.6254 1.3090 0.043 Uiso 1 1 calc R
C15 C 0.7554(3) 0.7090(2) 1.3214(3) 0.0588(11) Uani 1 1 d .
H15A H 0.7808 0.6837 1.3700 0.088 Uiso 1 1 calc R
H15B H 0.7188 0.7518 1.3400 0.088 Uiso 1 1 calc R
H15C H 0.7972 0.7322 1.2853 0.088 Uiso 1 1 calc R
C16 C 0.6637(2) 0.45560(17) 1.05483(19) 0.0329(7) Uani 1 1 d .
H16A H 0.7234 0.4571 1.0589 0.039 Uiso 1 1 calc R
H16B H 0.6485 0.4331 0.9998 0.039 Uiso 1 1 calc R
C17 C 0.6285(2) 0.4060(2) 1.1241(2) 0.0429(9) Uani 1 1 d .
H17A H 0.6594 0.4129 1.1765 0.051 Uiso 1 1 calc R
H17B H 0.6268 0.3480 1.1092 0.051 Uiso 1 1 calc R
C18 C 0.5445(2) 0.4411(2) 1.1314(2) 0.0417(8) Uani 1 1 d .
H18A H 0.5083 0.4193 1.0877 0.050 Uiso 1 1 calc R
H18B H 0.5208 0.4300 1.1869 0.050 Uiso 1 1 calc R
C19 C 0.5592(2) 0.52999(18) 1.1192(2) 0.0360(8) Uani 1 1 d .
H19A H 0.5119 0.5558 1.0924 0.043 Uiso 1 1 calc R
H19B H 0.5693 0.5567 1.1735 0.043 Uiso 1 1 calc R
C20 C 0.7194(4) 0.9316(4) 0.2202(3) 0.1001(19) Uani 1 1 d .
H20A H 0.6718 0.9433 0.2556 0.120 Uiso 1 1 calc R
H20B H 0.7349 0.8744 0.2284 0.120 Uiso 1 1 calc R
C21 C 0.7002(3) 0.9464(3) 0.1327(3) 0.0630(12) Uani 1 1 d .
H21A H 0.6413 0.9424 0.1227 0.076 Uiso 1 1 calc R
H21B H 0.7284 0.9075 0.0960 0.076 Uiso 1 1 calc R
C22 C 0.7293(3) 1.0297(3) 0.1179(3) 0.0753(14) Uani 1 1 d .
H22A H 0.7506 1.0358 0.0605 0.090 Uiso 1 1 calc R
H22B H 0.6856 1.0696 0.1268 0.090 Uiso 1 1 calc R
C23 C 0.7938(4) 1.0392(4) 0.1804(3) 0.104(2) Uani 1 1 d .
H23A H 0.8472 1.0322 0.1536 0.125 Uiso 1 1 calc R
H23B H 0.7915 1.0941 0.2049 0.125 Uiso 1 1 calc R
Cl1 Cl 0.57999(5) 0.74616(5) 1.10947(4) 0.03221(16) Uani 1 1 d .
Gd1 Gd 0.666735(8) 0.666735(8) 1.0000 0.02163(6) Uani 1 2 d S
N1 N 0.78590(14) 0.64286(14) 1.11079(14) 0.0245(5) Uani 1 1 d .
O1 O 0.62993(13) 0.53615(12) 1.06565(13) 0.0316(5) Uani 1 1 d .
O2 O 0.7837(2) 0.9824(3) 0.2420(2) 0.1086(13) Uani 1 1 d .

loop_
_atom_site_aniso_label
_atom_site_aniso_U_11
_atom_site_aniso_U_22
_atom_site_aniso_U_33
_atom_site_aniso_U_23
_atom_site_aniso_U_13
_atom_site_aniso_U_12
C1 0.0231(12) 0.0231(12) 0.0233(18) -0.0029(13) 0.0029(13) 0.0016(15)
C2 0.0240(15) 0.0221(14) 0.0239(13) -0.0015(13) 0.0011(11) 0.0007(14)
C3 0.0303(17) 0.0259(15) 0.0306(15) 0.0059(12) -0.0014(14) -0.0017(14)
C4 0.0302(14) 0.0302(14) 0.039(2) 0.0036(17) -0.0036(17) -0.0117(17)
C5 0.0253(14) 0.0278(16) 0.0246(13) 0.0046(13) 0.0016(11) 0.0016(13)
C6 0.0259(15) 0.0250(16) 0.0307(15) 0.0045(13) -0.0083(12) -0.0068(12)
C7 0.0283(16) 0.0353(17) 0.0297(13) 0.0060(15) -0.0070(14) -0.0072(12)
C8 0.040(2) 0.048(2) 0.0360(18) 0.0134(16) -0.0035(15) -0.0097(17)
C9 0.047(2) 0.0373(19) 0.049(2) 0.0207(15) -0.0127(16) -0.0038(16)
C10 0.040(2) 0.0271(18) 0.056(2) 0.0044(15) -0.0120(16) 0.0035(14)
C11 0.0314(18) 0.0275(17) 0.0352(14) 0.0011(13) -0.0061(13) -0.0010(12)
C12 0.0409(19) 0.0327(19) 0.0376(18) -0.0054(15) -0.0069(14) 0.0070(15)
C13 0.042(2) 0.057(2) 0.044(2) -0.0068(18) 0.0045(16) -0.0024(17)
C14 0.0329(17) 0.045(2) 0.0293(16) 0.0046(13) 0.0011(13) -0.0006(14)
C15 0.053(3) 0.050(2) 0.074(3) -0.014(2) 0.000(2) 0.0027(19)
C16 0.0305(16) 0.0251(15) 0.0429(17) -0.0006(13) 0.0018(16) 0.0001(14)
C17 0.046(2) 0.0348(19) 0.048(2) 0.0065(16) 0.0036(16) 0.0014(16)
C18 0.040(2) 0.039(2) 0.0461(18) -0.0004(16) 0.0120(16) -0.0062(15)
C19 0.0349(18) 0.0337(18) 0.0394(17) 0.0041(14) 0.0122(14) -0.0018(14)
C20 0.127(5) 0.098(4) 0.076(3) 0.022(3) -0.012(3) -0.032(4)
C21 0.052(3) 0.074(3) 0.063(3) -0.008(2) 0.003(2) -0.004(2)
C22 0.100(4) 0.061(3) 0.064(3) -0.005(2) -0.008(3) 0.015(3)
C23 0.117(5) 0.116(5) 0.079(4) 0.007(3) -0.018(3) -0.053(4)
Cl1 0.0317(4) 0.0313(4) 0.0336(4) -0.0027(3) 0.0067(3) 0.0016(3)
Gd1 0.02039(7) 0.02039(7) 0.02412(9) 0.00052(6) -0.00052(6) -0.00229(8)
N1 0.0256(13) 0.0249(13) 0.0231(11) 0.0007(10) -0.0011(10) 0.0032(10)
O1 0.0323(12) 0.0258(11) 0.0368(11) 0.0037(9) 0.0085(10) 0.0022(9)
O2 0.118(3) 0.149(4) 0.059(2) 0.017(2) -0.039(2) -0.037(3)

loop_
_atom_type_symbol
_atom_type_description
_atom_type_scat_dispersion_real
_atom_type_scat_dispersion_imag
_atom_type_scat_source
C C 0.0033 0.0016 'International Tables Vol C Tables 4.2.6.8 and 6.1.1.4'
H H 0.0000 0.0000 'International Tables Vol C Tables 4.2.6.8 and 6.1.1.4'
N N 0.0061 0.0033 'International Tables Vol C Tables 4.2.6.8 and 6.1.1.4'
O O 0.0106 0.0060 'International Tables Vol C Tables 4.2.6.8 and 6.1.1.4'
Cl Cl 0.1484 0.1585 'International Tables Vol C Tables 4.2.6.8 and 6.1.1.4'
Gd Gd -0.1653 3.9035 'International Tables Vol C Tables 4.2.6.8 and 6.1.1.4'

loop_
_geom_angle_atom_site_label_1
_geom_angle_atom_site_label_2
_geom_angle_atom_site_label_3
_geom_angle
_geom_angle_site_symmetry_1
_geom_angle_site_symmetry_3
C2 C1 C2 115.6(3) . 7_557
C2 C1 Gd1 122.20(17) . .
C2 C1 Gd1 122.20(17) 7_557 .
C3 C2 C1 122.7(3) . .
C3 C2 C5 121.1(3) . .
C1 C2 C5 116.1(3) . .
C2 C3 C4 119.7(3) . .
C2 C3 H3 120.2 . .
C4 C3 H3 120.2 . .
C3 C4 C3 119.6(4) . 7_557
C3 C4 H4 120.2 . .
C3 C4 H4 120.2 7_557 .
N1 C5 C2 122.0(3) 7_557 .
N1 C5 H5 119.0 7_557 .
C2 C5 H5 119.0 . .
C11 C6 C7 121.7(3) . .
C11 C6 N1 119.7(3) . .
C7 C6 N1 118.6(3) . .
C8 C7 C6 118.1(3) . .
C8 C7 C14 119.4(3) . .
C6 C7 C14 122.5(3) . .
C9 C8 C7 121.1(3) . .
C9 C8 H8 119.5 . .
C7 C8 H8 119.5 . .
C8 C9 C10 119.9(3) . .
C8 C9 H9 120.0 . .
C10 C9 H9 120.0 . .
C9 C10 C11 121.3(3) . .
C9 C10 H10 119.4 . .
C11 C10 H10 119.4 . .
C10 C11 C6 118.0(3) . .
C10 C11 C12 119.4(3) . .
C6 C11 C12 122.6(3) . .
C11 C12 C13 112.7(3) . .
C11 C12 H12A 109.1 . .
C13 C12 H12A 109.1 . .
C11 C12 H12B 109.1 . .
C13 C12 H12B 109.1 . .
H12A C12 H12B 107.8 . .
C12 C13 H13A 109.5 . .
C12 C13 H13B 109.5 . .
H13A C13 H13B 109.5 . .
C12 C13 H13C 109.5 . .
H13A C13 H13C 109.5 . .
H13B C13 H13C 109.5 . .
C15 C14 C7 112.7(3) . .
C15 C14 H14A 109.1 . .
C7 C14 H14A 109.1 . .
C15 C14 H14B 109.1 . .
C7 C14 H14B 109.1 . .
H14A C14 H14B 107.8 . .
C14 C15 H15A 109.5 . .
C14 C15 H15B 109.5 . .
H15A C15 H15B 109.5 . .
C14 C15 H15C 109.5 . .
H15A C15 H15C 109.5 . .
H15B C15 H15C 109.5 . .
O1 C16 C17 105.3(3) . .
O1 C16 H16A 110.7 . .
C17 C16 H16A 110.7 . .
O1 C16 H16B 110.7 . .
C17 C16 H16B 110.7 . .
H16A C16 H16B 108.8 . .
C16 C17 C18 101.8(3) . .
C16 C17 H17A 111.4 . .
C18 C17 H17A 111.4 . .
C16 C17 H17B 111.4 . .
C18 C17 H17B 111.4 . .
H17A C17 H17B 109.3 . .
C19 C18 C17 102.5(3) . .
C19 C18 H18A 111.3 . .
C17 C18 H18A 111.3 . .
C19 C18 H18B 111.3 . .
C17 C18 H18B 111.3 . .
H18A C18 H18B 109.2 . .
O1 C19 C18 106.0(2) . .
O1 C19 H19A 110.5 . .
C18 C19 H19A 110.5 . .
O1 C19 H19B 110.5 . .
C18 C19 H19B 110.5 . .
H19A C19 H19B 108.7 . .
O2 C20 C21 107.7(4) . .
O2 C20 H20A 110.2 . .
C21 C20 H20A 110.2 . .
O2 C20 H20B 110.2 . .
C21 C20 H20B 110.2 . .
H20A C20 H20B 108.5 . .
C20 C21 C22 103.9(4) . .
C20 C21 H21A 111.0 . .
C22 C21 H21A 111.0 . .
C20 C21 H21B 111.0 . .
C22 C21 H21B 111.0 . .
H21A C21 H21B 109.0 . .
C23 C22 C21 103.1(4) . .
C23 C22 H22A 111.1 . .
C21 C22 H22A 111.1 . .
C23 C22 H22B 111.1 . .
C21 C22 H22B 111.1 . .
H22A C22 H22B 109.1 . .
O2 C23 C22 109.1(4) . .
O2 C23 H23A 109.9 . .
C22 C23 H23A 109.9 . .
O2 C23 H23B 109.9 . .
C22 C23 H23B 109.9 . .
H23A C23 H23B 108.3 . .
C1 Gd1 O1 142.20(5) . 7_557
C1 Gd1 O1 142.20(5) . .
O1 Gd1 O1 75.60(10) 7_557 .
C1 Gd1 Cl1 91.876(19) . .
O1 Gd1 Cl1 85.94(5) 7_557 .
O1 Gd1 Cl1 91.10(5) . .
C1 Gd1 Cl1 91.875(19) . 7_557
O1 Gd1 Cl1 91.09(5) 7_557 7_557
O1 Gd1 Cl1 85.94(5) . 7_557
Cl1 Gd1 Cl1 176.25(4) . 7_557
C1 Gd1 N1 65.43(5) . .
O1 Gd1 N1 152.28(7) 7_557 .
O1 Gd1 N1 76.81(7) . .
Cl1 Gd1 N1 91.97(5) . .
Cl1 Gd1 N1 89.59(5) 7_557 .
C1 Gd1 N1 65.43(5) . 7_557
O1 Gd1 N1 76.81(7) 7_557 7_557
O1 Gd1 N1 152.28(7) . 7_557
Cl1 Gd1 N1 89.59(5) . 7_557
Cl1 Gd1 N1 91.97(5) 7_557 7_557
N1 Gd1 N1 130.86(10) . 7_557
C5 N1 C6 116.3(2) 7_557 .
C5 N1 Gd1 114.20(18) 7_557 .
C6 N1 Gd1 129.43(17) . .
C19 O1 C16 108.4(2) . .
C19 O1 Gd1 120.58(16) . .
C16 O1 Gd1 130.79(17) . .
C23 O2 C20 109.0(4) . .

loop_
_geom_bond_atom_site_label_1
_geom_bond_atom_site_label_2
_geom_bond_distance
_geom_bond_site_symmetry_2
C1 C2 1.402(3) .
C1 C2 1.402(3) 7_557
C1 Gd1 2.421(4) .
C2 C3 1.387(4) .
C2 C5 1.464(4) .
C3 C4 1.387(4) .
C3 H3 0.9500 .
C4 C3 1.387(4) 7_557
C4 H4 0.9500 .
C5 N1 1.283(4) 7_557
C5 H5 0.9500 .
C6 C11 1.393(4) .
C6 C7 1.400(4) .
C6 N1 1.448(4) .
C7 C8 1.392(4) .
C7 C14 1.509(4) .
C8 C9 1.374(5) .
C8 H8 0.9500 .
C9 C10 1.379(5) .
C9 H9 0.9500 .
C10 C11 1.391(4) .
C10 H10 0.9500 .
C11 C12 1.514(4) .
C12 C13 1.528(5) .
C12 H12A 0.9900 .
C12 H12B 0.9900 .
C13 H13A 0.9800 .
C13 H13B 0.9800 .
C13 H13C 0.9800 .
C14 C15 1.508(5) .
C14 H14A 0.9900 .
C14 H14B 0.9900 .
C15 H15A 0.9800 .
C15 H15B 0.9800 .
C15 H15C 0.9800 .
C16 O1 1.457(3) .
C16 C17 1.498(4) .
C16 H16A 0.9900 .
C16 H16B 0.9900 .
C17 C18 1.513(5) .
C17 H17A 0.9900 .
C17 H17B 0.9900 .
C18 C19 1.505(4) .
C18 H18A 0.9900 .
C18 H18B 0.9900 .
C19 O1 1.455(4) .
C19 H19A 0.9900 .
C19 H19B 0.9900 .
C20 O2 1.402(6) .
C20 C21 1.459(6) .
C20 H20A 0.9900 .
C20 H20B 0.9900 .
C21 C22 1.480(6) .
C21 H21A 0.9900 .
C21 H21B 0.9900 .
C22 C23 1.474(6) .
C22 H22A 0.9900 .
C22 H22B 0.9900 .
C23 O2 1.373(6) .
C23 H23A 0.9900 .
C23 H23B 0.9900 .
Cl1 Gd1 2.6213(7) .
Gd1 O1 2.481(2) 7_557
Gd1 O1 2.481(2) .
Gd1 Cl1 2.6213(7) 7_557
Gd1 N1 2.684(2) .
Gd1 N1 2.684(2) 7_557
N1 C5 1.283(4) 7_557
